data_4505431
loop_
_publ_author_name
'Gordon-Wylie, Scott W.'
'Teplin, Eleanor'
'Morris, James C.'
'Trombley, Margaret I.'
'McCarthy, Sean M.'
'Cleaver, William M.'
'Clark, George R.'

_publ_section_title
;
 Exploring Hydrogen-Bonded Structures:&#x2009; Synthesis and X-ray
 Crystallographic Screening of a Cisoid Cyclic Dipeptide Mini-Library
;
_journal_issue 4
_journal_name_full 'Crystal Growth &amp; Design'
_journal_page_first 789
_journal_paper_doi 10.1021/cg049957u
_journal_volume 4
_journal_year 2004
_chemical_formula_sum 'C19 H15 N3 O2'
_chemical_formula_weight 317.34
_chemical_name_common c\b\b.Py
_chemical_name_systematic
; 
5H,11H-Dibenzo[b,f][1,5]diazocine-6,12-dione, Pyridine Solvate
;
_space_group_IT_number 61
_symmetry_space_group_name_Hall '-P 2ac 2ab'
_symmetry_space_group_name_H-M 'P b c a'
_atom_sites_solution_hydrogens geom
_atom_sites_solution_primary direct
_atom_sites_solution_secondary difmap
_audit_creation_method SHELXL-97
_cell_angle_alpha 90.00
_cell_angle_beta 90.00
_cell_angle_gamma 90.00
_cell_formula_units_Z 8
_cell_length_a 10.72170(10)
_cell_length_b 10.89980(10)
_cell_length_c 27.6353(2)
_cell_measurement_temperature 150(2)
_cell_volume 3229.58(5)
_computing_structure_refinement 'SHELXL-97 (Sheldrick, 1997)'
_computing_structure_solution 'SHELXS-97 (Sheldrick, 1990)'
_diffrn_ambient_temperature 150(2)
_diffrn_measured_fraction_theta_full 0.883
_diffrn_measured_fraction_theta_max 0.883
_diffrn_measurement_device_type 'Siemens SMART'
_diffrn_measurement_method 'Area detector \w scan'
_diffrn_radiation_monochromator graphite
_diffrn_radiation_source 'fine-focus sealed tube'
_diffrn_radiation_type MoK\a
_diffrn_radiation_wavelength 0.71073
_diffrn_reflns_av_R_equivalents 0.0000
_diffrn_reflns_av_sigmaI/netI 0.0150
_diffrn_reflns_limit_h_max 13
_diffrn_reflns_limit_h_min 0
_diffrn_reflns_limit_k_max 13
_diffrn_reflns_limit_k_min 0
_diffrn_reflns_limit_l_max 35
_diffrn_reflns_limit_l_min 0
_diffrn_reflns_number 3545
_diffrn_reflns_theta_full 27.12
_diffrn_reflns_theta_max 27.12
_diffrn_reflns_theta_min 2.40
_diffrn_standards_decay_% '< 2%'
_exptl_absorpt_coefficient_mu 0.087
_exptl_absorpt_correction_T_max 0.9828
_exptl_absorpt_correction_T_min 0.9619
_exptl_absorpt_process_details Blessing(1995)
_exptl_crystal_density_diffrn 1.305
_exptl_crystal_density_method 'not measured'
_exptl_crystal_F_000 1328
_exptl_crystal_size_max 0.45
_exptl_crystal_size_mid 0.44
_exptl_crystal_size_min 0.20
_refine_diff_density_max 0.273
_refine_diff_density_min -0.185
_refine_diff_density_rms 0.035
_refine_ls_extinction_coef 0.0023(4)
_refine_ls_extinction_expression Fc^*^=kFc[1+0.001xFc^2^\l^3^/sin(2\q)]^-1/4^
_refine_ls_extinction_method SHELXL
_refine_ls_goodness_of_fit_ref 1.066
_refine_ls_hydrogen_treatment mixed
_refine_ls_matrix_type full
_refine_ls_number_parameters 278
_refine_ls_number_reflns 3545
_refine_ls_number_restraints 0
_refine_ls_restrained_S_all 1.066
_refine_ls_R_factor_all 0.0433
_refine_ls_R_factor_gt 0.0381
_refine_ls_shift/su_max 0.017
_refine_ls_shift/su_mean 0.001
_refine_ls_structure_factor_coef Fsqd
_refine_ls_weighting_details 'w=1/[\s^2^(Fo^2^)+(0.0419P)^2^+1.3675P] where P=(Fo^2^+2Fc^2^)/3'
_refine_ls_weighting_scheme calc
_refine_ls_wR_factor_gt 0.0945
_refine_ls_wR_factor_ref 0.0977
_reflns_number_gt 3188
_reflns_number_total 3545
_reflns_threshold_expression >2sigma(I)
_cod_data_source_file cg049957usi20040504_035302.cif
_cod_data_source_block et2
_cod_depositor_comments
;
The following automatic conversions were performed:

'_refine_ls_weighting_scheme' value 'calc
w=1/[\s^2^(Fo^2^)+(0.0419P)^2^+1.3675P] where P=(Fo^2^+2Fc^2^)/3' was
changed to 'calc'. New tag '_refine_ls_weighting_details' was
created. The value of the new tag was set to
'w=1/[\s^2^(Fo^2^)+(0.0419P)^2^+1.3675P] where P=(Fo^2^+2Fc^2^)/3'.

Automatic conversion script
Id: cif_fix_values 3143 2015-03-26 13:38:13Z robertas 
;
_cod_database_code 4505431

loop_
_symmetry_equiv_pos_as_xyz
'x, y, z'
'-x+1/2, -y, z+1/2'
'-x, y+1/2, -z+1/2'
'x+1/2, -y+1/2, -z'
'-x, -y, -z'
'x-1/2, y, -z-1/2'
'x, -y-1/2, z-1/2'
'-x-1/2, y-1/2, z'

loop_
_atom_site_label
_atom_site_type_symbol
_atom_site_fract_x
_atom_site_fract_y
_atom_site_fract_z
_atom_site_U_iso_or_equiv
_atom_site_adp_type
_atom_site_occupancy
_atom_site_calc_flag
O1 O 0.17989(8) 0.47410(8) 0.06227(3) 0.0242(2) Uani 1 d
O2 O 0.21788(8) 0.09155(8) 0.17544(3) 0.0244(2) Uani 1 d
N1 N 0.12146(9) 0.41573(9) 0.13702(3) 0.0210(2) Uani 1 d
N2 N 0.13774(9) 0.14494(9) 0.10297(3) 0.0209(2) Uani 1 d
C1 C 0.11519(10) 0.40760(10) 0.08851(4) 0.0196(2) Uani 1 d
C2 C 0.02604(10) 0.31795(11) 0.06649(4) 0.0207(2) Uani 1 d
C3 C -0.06766(12) 0.36158(12) 0.03595(4) 0.0276(3) Uani 1 d
C4 C -0.14665(13) 0.28019(13) 0.01278(5) 0.0340(3) Uani 1 d
C5 C -0.13158(13) 0.15469(13) 0.01906(5) 0.0342(3) Uani 1 d
C6 C -0.03838(13) 0.11047(12) 0.04916(4) 0.0279(3) Uani 1 d
C7 C 0.03936(11) 0.19165(11) 0.07342(4) 0.0209(2) Uani 1 d
C8 C 0.14004(10) 0.14927(10) 0.15179(4) 0.0192(2) Uani 1 d
C9 C 0.04712(10) 0.22829(10) 0.17763(4) 0.0197(2) Uani 1 d
C10 C -0.02769(12) 0.17415(11) 0.21297(4) 0.0257(3) Uani 1 d
C11 C -0.10449(13) 0.24528(13) 0.24190(5) 0.0312(3) Uani 1 d
C12 C -0.10559(13) 0.37212(12) 0.23627(5) 0.0303(3) Uani 1 d
C13 C -0.03294(12) 0.42691(11) 0.20084(4) 0.0250(3) Uani 1 d
C14 C 0.04251(10) 0.35510(10) 0.17107(4) 0.0195(2) Uani 1 d
HN1 H 0.1730(15) 0.4747(15) 0.1494(6) 0.034(4) Uiso 1 d
HN2 H 0.1899(14) 0.0910(15) 0.0890(5) 0.032(4) Uiso 1 d
H3 H -0.0766(14) 0.4510(15) 0.0314(5) 0.032(4) Uiso 1 d
H4 H -0.2120(16) 0.3122(15) -0.0079(6) 0.043(4) Uiso 1 d
H5 H -0.1846(16) 0.0990(16) 0.0023(6) 0.046(5) Uiso 1 d
H6 H -0.0275(14) 0.0230(15) 0.0549(5) 0.033(4) Uiso 1 d
H10 H -0.0242(13) 0.0860(14) 0.2165(5) 0.029(4) Uiso 1 d
H11 H -0.1565(15) 0.2073(14) 0.2657(6) 0.037(4) Uiso 1 d
H12 H -0.1589(15) 0.4218(14) 0.2568(6) 0.037(4) Uiso 1 d
H13 H -0.0322(13) 0.5158(14) 0.1959(5) 0.028(4) Uiso 1 d
N3 N -0.02808(13) -0.08885(12) 0.14764(5) 0.0450(3) Uani 1 d
C15 C -0.14832(16) -0.11526(16) 0.15009(7) 0.0485(4) Uani 1 d
C16 C -0.19998(16) -0.22201(19) 0.13276(8) 0.0553(5) Uani 1 d
C17 C -0.12374(17) -0.30690(17) 0.11128(7) 0.0508(4) Uani 1 d
C18 C 0.00189(16) -0.28024(15) 0.10774(7) 0.0456(4) Uani 1 d
C19 C 0.04385(15) -0.17192(15) 0.12682(7) 0.0451(4) Uani 1 d
H15 H -0.201(2) -0.051(2) 0.1665(8) 0.075(7) Uiso 1 d
H16 H -0.291(2) -0.235(2) 0.1367(8) 0.084(7) Uiso 1 d
H17 H -0.1561(19) -0.382(2) 0.0971(8) 0.069(6) Uiso 1 d
H18 H 0.0571(19) -0.336(2) 0.0912(7) 0.066(6) Uiso 1 d
H19 H 0.132(2) -0.152(2) 0.1243(7) 0.068(6) Uiso 1 d

loop_
_atom_site_aniso_label
_atom_site_aniso_U_11
_atom_site_aniso_U_22
_atom_site_aniso_U_33
_atom_site_aniso_U_23
_atom_site_aniso_U_13
_atom_site_aniso_U_12
O1 0.0272(4) 0.0231(4) 0.0223(4) 0.0008(3) 0.0042(3) -0.0029(3)
O2 0.0266(4) 0.0241(4) 0.0225(4) -0.0008(3) -0.0034(3) 0.0054(3)
N1 0.0231(5) 0.0199(5) 0.0201(5) -0.0020(4) 0.0012(4) -0.0047(4)
N2 0.0225(5) 0.0206(5) 0.0198(5) -0.0023(4) -0.0006(4) 0.0040(4)
C1 0.0197(5) 0.0176(5) 0.0214(5) 0.0004(4) 0.0013(4) 0.0034(4)
C2 0.0214(5) 0.0231(6) 0.0175(5) 0.0000(4) 0.0009(4) 0.0004(4)
C3 0.0300(6) 0.0275(6) 0.0252(6) 0.0039(5) -0.0040(5) 0.0024(5)
C4 0.0322(7) 0.0419(8) 0.0278(6) 0.0040(5) -0.0123(5) 0.0004(6)
C5 0.0360(7) 0.0385(7) 0.0279(6) -0.0053(6) -0.0111(5) -0.0080(6)
C6 0.0346(7) 0.0248(6) 0.0244(6) -0.0031(5) -0.0046(5) -0.0016(5)
C7 0.0222(5) 0.0234(6) 0.0172(5) -0.0012(4) -0.0004(4) 0.0011(4)
C8 0.0206(5) 0.0170(5) 0.0200(5) -0.0005(4) -0.0011(4) -0.0019(4)
C9 0.0202(5) 0.0212(5) 0.0178(5) -0.0012(4) -0.0020(4) 0.0003(4)
C10 0.0318(6) 0.0214(6) 0.0238(6) 0.0021(4) 0.0025(5) -0.0019(5)
C11 0.0349(7) 0.0334(7) 0.0253(6) 0.0018(5) 0.0110(5) -0.0031(6)
C12 0.0323(7) 0.0315(7) 0.0271(6) -0.0058(5) 0.0094(5) 0.0027(5)
C13 0.0298(6) 0.0209(6) 0.0243(6) -0.0038(5) 0.0016(5) 0.0004(5)
C14 0.0200(5) 0.0212(5) 0.0172(5) -0.0005(4) -0.0007(4) -0.0023(4)
N3 0.0407(7) 0.0394(7) 0.0549(8) -0.0031(6) 0.0070(6) -0.0065(6)
C15 0.0393(8) 0.0488(9) 0.0575(10) -0.0098(8) 0.0134(7) 0.0010(7)
C16 0.0269(8) 0.0672(12) 0.0718(12) -0.0129(9) 0.0028(8) -0.0058(8)
C17 0.0494(10) 0.0459(9) 0.0572(10) -0.0125(8) -0.0040(8) -0.0072(8)
C18 0.0449(9) 0.0361(8) 0.0559(10) 0.0030(7) 0.0124(8) 0.0117(7)
C19 0.0288(7) 0.0383(8) 0.0680(11) 0.0091(7) 0.0053(7) -0.0016(6)

loop_
_atom_type_symbol
_atom_type_description
_atom_type_scat_dispersion_real
_atom_type_scat_dispersion_imag
_atom_type_scat_source
C C 0.0033 0.0016 'International Tables Vol C Tables 4.2.6.8 and 6.1.1.4'
H H 0.0000 0.0000 'International Tables Vol C Tables 4.2.6.8 and 6.1.1.4'
N N 0.0061 0.0033 'International Tables Vol C Tables 4.2.6.8 and 6.1.1.4'
O O 0.0106 0.0060 'International Tables Vol C Tables 4.2.6.8 and 6.1.1.4'

loop_
_geom_angle_atom_site_label_1
_geom_angle_atom_site_label_2
_geom_angle_atom_site_label_3
_geom_angle
C1 N1 C14 126.63(10)
C1 N1 HN1 116.7(10)
C14 N1 HN1 115.9(10)
C8 N2 C7 124.93(10)
C8 N2 HN2 116.1(10)
C7 N2 HN2 116.6(10)
O1 C1 N1 121.14(10)
O1 C1 C2 120.13(10)
N1 C1 C2 118.71(10)
C3 C2 C7 119.49(11)
C3 C2 C1 118.90(10)
C7 C2 C1 121.49(10)
C4 C3 C2 120.13(12)
C4 C3 H3 120.9(9)
C2 C3 H3 118.9(9)
C3 C4 C5 120.18(12)
C3 C4 H4 119.0(10)
C5 C4 H4 120.9(10)
C6 C5 C4 120.09(12)
C6 C5 H5 120.1(10)
C4 C5 H5 119.8(10)
C5 C6 C7 120.06(12)
C5 C6 H6 121.6(9)
C7 C6 H6 118.3(9)
C6 C7 C2 120.02(11)
C6 C7 N2 119.51(11)
C2 C7 N2 120.35(10)
O2 C8 N2 121.61(10)
O2 C8 C9 119.41(10)
N2 C8 C9 118.96(10)
C14 C9 C10 119.34(11)
C14 C9 C8 122.09(10)
C10 C9 C8 118.22(10)
C11 C10 C9 120.61(12)
C11 C10 H10 121.4(9)
C9 C10 H10 118.0(9)
C10 C11 C12 119.78(12)
C10 C11 H11 120.1(9)
C12 C11 H11 120.2(9)
C13 C12 C11 120.15(12)
C13 C12 H12 120.3(9)
C11 C12 H12 119.6(9)
C12 C13 C14 120.06(11)
C12 C13 H13 121.9(8)
C14 C13 H13 118.0(8)
C13 C14 C9 120.01(10)
C13 C14 N1 118.23(10)
C9 C14 N1 121.55(10)
C19 N3 C15 116.23(14)
N3 C15 C16 123.99(16)
N3 C15 H15 114.4(13)
C16 C15 H15 121.6(13)
C17 C16 C15 118.83(16)
C17 C16 H16 122.3(14)
C15 C16 H16 118.9(14)
C16 C17 C18 118.06(16)
C16 C17 H17 122.0(13)
C18 C17 H17 119.9(13)
C19 C18 C17 118.33(15)
C19 C18 H18 121.6(12)
C17 C18 H18 120.1(12)
N3 C19 C18 124.54(15)
N3 C19 H19 116.7(13)
C18 C19 H19 118.8(13)

loop_
_geom_bond_atom_site_label_1
_geom_bond_atom_site_label_2
_geom_bond_distance
O1 C1 1.2380(14)
O2 C8 1.2326(14)
N1 C1 1.3451(15)
N1 C14 1.4279(14)
N1 HN1 0.914(17)
N2 C8 1.3502(15)
N2 C7 1.4278(14)
N2 HN2 0.898(16)
C1 C2 1.4962(16)
C2 C3 1.3956(16)
C2 C7 1.3973(16)
C3 C4 1.3836(18)
C3 H3 0.988(16)
C4 C5 1.388(2)
C4 H4 0.969(17)
C5 C6 1.3866(19)
C5 H5 0.952(18)
C6 C7 1.3883(17)
C6 H6 0.973(16)
C8 C9 1.4981(15)
C9 C14 1.3949(16)
C9 C10 1.3948(16)
C10 C11 1.3851(18)
C10 H10 0.967(15)
C11 C12 1.3913(19)
C11 H11 0.956(16)
C12 C13 1.3864(18)
C12 H12 0.971(16)
C13 C14 1.3942(16)
C13 H13 0.979(16)
N3 C19 1.321(2)
N3 C15 1.323(2)
C15 C16 1.375(2)
C15 H15 1.01(2)
C16 C17 1.370(3)
C16 H16 0.99(3)
C17 C18 1.381(2)
C17 H17 0.97(2)
C18 C19 1.369(2)
C18 H18 0.96(2)
C19 H19 0.97(2)

loop_
_geom_hbond_atom_site_label_D
_geom_hbond_atom_site_label_H
_geom_hbond_atom_site_label_A
_geom_hbond_distance_DH
_geom_hbond_distance_HA
_geom_hbond_distance_DA
_geom_hbond_angle_DHA
_geom_hbond_site_symmetry_A
N1 HN1 O2 0.914(17) 1.873(17) 2.7869(13) 178.2(14) 8_665
N2 HN2 O1 0.898(16) 2.030(16) 2.9251(13) 174.5(13) 8_655
